data_7246226
loop_
_publ_author_name
'Risi, Guglielmo'
'Devereux, Mike'
'Prescimone, Alessandro'
'Housecroft, Catherine E.'
'Constable, Edwin C.'

_publ_section_title
;
 Back to the future: asymmetrical D\pA 2,2&#x2032;-bipyridine ligands for
 homoleptic copper(i)-based dyes in dye-sensitised solar cells
;
_journal_issue 7
_journal_name_full 'RSC Advances'
_journal_page_first 4122
_journal_page_last 4137
_journal_paper_doi 10.1039/D3RA00437F
_journal_volume 13
_journal_year 2023
_chemical_formula_moiety 'C62 H44 Br2 N4'
_chemical_formula_sum 'C62 H44 Br2 N4'
_chemical_formula_weight 1004.83
_space_group_crystal_system monoclinic
_space_group_IT_number 14
_space_group_name_Hall '-P 2ybc'
_space_group_name_H-M_alt 'P 1 21/c 1'
_atom_sites_solution_hydrogens geom
_atom_sites_solution_primary dual
_audit_creation_date 2020-12-08
_audit_creation_method
;
Olex2 1.3
(compiled 2020.11.12 svn.r5f609507 for OlexSys, GUI svn.r6226)
;
_audit_update_record
;
2022-08-24 deposited with the CCDC.	2023-01-24 downloaded from the CCDC.
;
_cell_angle_alpha 90
_cell_angle_beta 102.382(3)
_cell_angle_gamma 90
_cell_formula_units_Z 2
_cell_length_a 6.5334(6)
_cell_length_b 25.031(2)
_cell_length_c 15.1033(13)
_cell_measurement_reflns_used 9694
_cell_measurement_temperature 150
_cell_measurement_theta_max 69.868
_cell_measurement_theta_min 3.478
_cell_volume 2412.5(4)
_computing_cell_refinement 'SAINT v8.34A (Bruker, 2013)'
_computing_data_collection 'Apex2 (Bruker AXS, 2006)'
_computing_data_reduction 'SAINT v8.34A (Bruker, 2013)'
_computing_molecular_graphics 'Olex2 1.3 (Dolomanov et al., 2009)'
_computing_publication_material 'Olex2 1.3 (Dolomanov et al., 2009)'
_computing_structure_refinement 'SHELXL 2018/3 (Sheldrick, 2015)'
_computing_structure_solution 'SHELXT 2018/2 (Sheldrick, 2018)'
_diffrn_ambient_temperature 150
_diffrn_measured_fraction_theta_full 0.981
_diffrn_measured_fraction_theta_max 0.958
_diffrn_measurement_device Area
_diffrn_measurement_device_type 'Bruker APEX-II CCD'
_diffrn_measurement_method '\f and \w scans'
_diffrn_radiation_monochromator graphite
_diffrn_radiation_probe x-ray
_diffrn_radiation_type 'Cu K\a'
_diffrn_radiation_wavelength 1.54178
_diffrn_reflns_av_R_equivalents 0.0246
_diffrn_reflns_av_unetI/netI 0.0233
_diffrn_reflns_Laue_measured_fraction_full 0.981
_diffrn_reflns_Laue_measured_fraction_max 0.958
_diffrn_reflns_limit_h_max 7
_diffrn_reflns_limit_h_min -7
_diffrn_reflns_limit_k_max 29
_diffrn_reflns_limit_k_min -30
_diffrn_reflns_limit_l_max 17
_diffrn_reflns_limit_l_min -17
_diffrn_reflns_number 14983
_diffrn_reflns_point_group_measured_fraction_full 0.981
_diffrn_reflns_point_group_measured_fraction_max 0.958
_diffrn_reflns_theta_full 67.679
_diffrn_reflns_theta_max 69.898
_diffrn_reflns_theta_min 3.531
_diffrn_source_current 0.6
_diffrn_source_power 0.03
_diffrn_source_voltage 50.0
_diffrn_standards_number 0
_exptl_absorpt_coefficient_mu 2.478
_exptl_absorpt_correction_T_max 0.7533
_exptl_absorpt_correction_T_min 0.6621
_exptl_absorpt_correction_type multi-scan
_exptl_absorpt_process_details
;
SADABS-2012/1 (Bruker,2012) was used for absorption correction.
wR2(int) was 0.0814 before and 0.0368 after correction.
The Ratio of minimum to maximum transmission is 0.8789.
The \l/2 correction factor is 0.0015.
;
_exptl_crystal_colour yellow
_exptl_crystal_colour_primary yellow
_exptl_crystal_density_diffrn 1.383
_exptl_crystal_description plate
_exptl_crystal_F_000 1028
_exptl_crystal_size_max 0.22
_exptl_crystal_size_mid 0.18
_exptl_crystal_size_min 0.04
_refine_diff_density_max 0.373
_refine_diff_density_min -0.321
_refine_diff_density_rms 0.051
_refine_ls_extinction_method none
_refine_ls_goodness_of_fit_ref 1.063
_refine_ls_hydrogen_treatment constr
_refine_ls_matrix_type full
_refine_ls_number_parameters 307
_refine_ls_number_reflns 4367
_refine_ls_number_restraints 0
_refine_ls_restrained_S_all 1.063
_refine_ls_R_factor_all 0.0313
_refine_ls_R_factor_gt 0.0280
_refine_ls_shift/su_max 0.005
_refine_ls_shift/su_mean 0.000
_refine_ls_structure_factor_coef Fsqd
_refine_ls_weighting_details 'w=1/[\s^2^(Fo^2^)+(0.0408P)^2^+1.1284P] where P=(Fo^2^+2Fc^2^)/3'
_refine_ls_weighting_scheme calc
_refine_ls_wR_factor_gt 0.0751
_refine_ls_wR_factor_ref 0.0776
_reflns_Friedel_coverage 0.000
_reflns_number_gt 3963
_reflns_number_total 4367
_reflns_threshold_expression 'I > 2\s(I)'
_cod_data_source_file d3ra00437f2.cif
_cod_data_source_block ri251_150k_0m
_cod_database_code 7246226
_shelx_shelxl_version_number 2018/3
_shelx_space_group_comment
;
The symmetry employed for this shelxl refinement is uniquely defined
by the following loop, which should always be used as a source of
symmetry information in preference to the above space-group names.
They are only intended as comments.
;
_shelx_estimated_absorpt_t_max 0.907
_shelx_estimated_absorpt_t_min 0.612
_olex2_refinement_description
;
1. Fixed Uiso
 At 1.2 times of:
  All C(H) groups
2.a Aromatic/amide H refined with riding coordinates:
 C6(H6), C16(H16), C8(H8), C2(H2), C3(H3), C9(H9), C18(H18), C12(H12),
 C11(H11), C19(H19), C15(H15), C14(H14), C27(H27), C21(H21), C25(H25), C24(H24),
  C31(H31), C28(H28), C29(H29), C22(H22), C23(H23), C30(H30)
;
_olex2_date_sample_data_collection 2020-12-04
_olex2_date_sample_submission 2020-11-08
_olex2_diffrn_ambient_temperature_device 'Oxford Cryosystems'
_olex2_exptl_crystal_mounting_method 'The crystal was mounted on a mylar loop in perfluoroether oil'
_olex2_submission_original_sample_id RI258
_olex2_submission_special_instructions 'No special instructions were received'

loop_
_space_group_symop_operation_xyz
'x, y, z'
'-x, y+1/2, -z+1/2'
'-x, -y, -z'
'x, -y-1/2, z-1/2'

loop_
_atom_site_label
_atom_site_type_symbol
_atom_site_fract_x
_atom_site_fract_y
_atom_site_fract_z
_atom_site_U_iso_or_equiv
_atom_site_adp_type
_atom_site_occupancy
_atom_site_site_symmetry_order
_atom_site_calc_flag
_atom_site_refinement_flags_posn
_atom_site_refinement_flags_adp
_atom_site_refinement_flags_occupancy
_atom_site_disorder_assembly
_atom_site_disorder_group
Br1 Br 0.85515(3) 0.43021(2) 1.01659(2) 0.03395(9) Uani 1 1 d . . . . .
N1 N 0.1878(2) 0.54548(5) 0.47006(9) 0.0170(3) Uani 1 1 d . . . . .
N2 N 0.6607(3) 0.72454(6) 0.08400(11) 0.0343(4) Uani 1 1 d . . . . .
C17 C 0.1056(2) 0.51096(6) 0.52083(11) 0.0161(3) Uani 1 1 d . . . . .
C4 C 0.5183(3) 0.49962(6) 0.73608(11) 0.0186(3) Uani 1 1 d . . . . .
C7 C 0.3791(3) 0.56574(6) 0.50528(11) 0.0170(3) Uani 1 1 d . . . . .
C5 C 0.4057(2) 0.51646(6) 0.64449(11) 0.0168(3) Uani 1 1 d . . . . .
C6 C 0.4916(2) 0.55241(6) 0.59170(11) 0.0183(3) Uani 1 1 d . . . . .
H6 H 0.625678 0.567665 0.614546 0.022 Uiso 1 1 calc R U . . .
C16 C 0.2089(2) 0.49523(6) 0.60720(11) 0.0178(3) Uani 1 1 d . . . . .
H16 H 0.145830 0.470242 0.640474 0.021 Uiso 1 1 calc R U . . .
C10 C 0.4473(3) 0.64713(6) 0.29633(11) 0.0208(3) Uani 1 1 d . . . . .
C8 C 0.4700(3) 0.60212(6) 0.44719(11) 0.0193(3) Uani 1 1 d . . . . .
H8 H 0.607841 0.615349 0.469161 0.023 Uiso 1 1 calc R U . . .
C2 C 0.5054(3) 0.46889(7) 0.88718(12) 0.0255(4) Uani 1 1 d . . . . .
H2 H 0.427634 0.461414 0.932164 0.031 Uiso 1 1 calc R U . . .
C3 C 0.4068(3) 0.48861(7) 0.80326(12) 0.0237(4) Uani 1 1 d . . . . .
H3 H 0.259919 0.494806 0.791028 0.028 Uiso 1 1 calc R U . . .
C1 C 0.7185(3) 0.46032(7) 0.90420(11) 0.0233(4) Uani 1 1 d . . . . .
C9 C 0.3664(3) 0.61721(6) 0.36498(11) 0.0200(3) Uani 1 1 d . . . . .
H9 H 0.222791 0.607358 0.348998 0.024 Uiso 1 1 calc R U . . .
C18 C 0.7344(3) 0.49208(7) 0.75666(12) 0.0223(4) Uani 1 1 d . . . . .
H18 H 0.813921 0.500643 0.712786 0.027 Uiso 1 1 calc R U . . .
C12 C 0.3816(3) 0.68416(7) 0.14430(12) 0.0277(4) Uani 1 1 d . . . . .
H12 H 0.286652 0.691168 0.088464 0.033 Uiso 1 1 calc R U . . .
C11 C 0.3128(3) 0.65826(7) 0.21356(12) 0.0244(4) Uani 1 1 d . . . . .
H11 H 0.169978 0.647812 0.204391 0.029 Uiso 1 1 calc R U . . .
C19 C 0.8348(3) 0.47230(7) 0.84018(12) 0.0257(4) Uani 1 1 d . . . . .
H19 H 0.982206 0.466964 0.853513 0.031 Uiso 1 1 calc R U . . .
C20 C 0.7903(3) 0.76992(7) 0.09722(12) 0.0251(4) Uani 1 1 d . . . . .
C15 C 0.6567(3) 0.66348(7) 0.30808(12) 0.0244(4) Uani 1 1 d . . . . .
H15 H 0.751795 0.656533 0.363907 0.029 Uiso 1 1 calc R U . . .
C26 C 0.5970(3) 0.70112(7) -0.00402(12) 0.0281(4) Uani 1 1 d . . . . .
C13 C 0.5900(3) 0.69988(7) 0.15661(12) 0.0262(4) Uani 1 1 d . . . . .
C14 C 0.7265(3) 0.68957(7) 0.23948(12) 0.0273(4) Uani 1 1 d . . . . .
H14 H 0.868699 0.700578 0.248792 0.033 Uiso 1 1 calc R U . . .
C27 C 0.6631(3) 0.64972(8) -0.01802(13) 0.0310(4) Uani 1 1 d . . . . .
H27 H 0.751364 0.630934 0.030122 0.037 Uiso 1 1 calc R U . . .
C21 C 0.9201(3) 0.78129(8) 0.03709(13) 0.0303(4) Uani 1 1 d . . . . .
H21 H 0.922088 0.758135 -0.012557 0.036 Uiso 1 1 calc R U . . .
C25 C 0.7910(3) 0.80442(7) 0.16983(13) 0.0288(4) Uani 1 1 d . . . . .
H25 H 0.702871 0.797279 0.210945 0.035 Uiso 1 1 calc R U . . .
C24 C 0.9192(3) 0.84890(8) 0.18229(14) 0.0322(4) Uani 1 1 d . . . . .
H24 H 0.919827 0.871900 0.232388 0.039 Uiso 1 1 calc R U . . .
C31 C 0.4705(4) 0.72845(8) -0.07443(14) 0.0367(5) Uani 1 1 d . . . . .
H31 H 0.426061 0.763769 -0.065239 0.044 Uiso 1 1 calc R U . . .
C28 C 0.6005(3) 0.62582(8) -0.10212(14) 0.0353(4) Uani 1 1 d . . . . .
H28 H 0.646099 0.590641 -0.111532 0.042 Uiso 1 1 calc R U . . .
C29 C 0.4730(3) 0.65265(9) -0.17192(14) 0.0375(5) Uani 1 1 d . . . . .
H29 H 0.428933 0.635903 -0.229289 0.045 Uiso 1 1 calc R U . . .
C22 C 1.0461(3) 0.82654(9) 0.05016(14) 0.0357(5) Uani 1 1 d . . . . .
H22 H 1.132901 0.834328 0.008773 0.043 Uiso 1 1 calc R U . . .
C23 C 1.0469(3) 0.86026(8) 0.12224(14) 0.0365(5) Uani 1 1 d . . . . .
H23 H 1.134145 0.891012 0.130783 0.044 Uiso 1 1 calc R U . . .
C30 C 0.4083(4) 0.70433(9) -0.15867(14) 0.0420(5) Uani 1 1 d . . . . .
H30 H 0.321605 0.723158 -0.207206 0.050 Uiso 1 1 calc R U . . .

loop_
_atom_site_aniso_label
_atom_site_aniso_U_11
_atom_site_aniso_U_22
_atom_site_aniso_U_33
_atom_site_aniso_U_23
_atom_site_aniso_U_13
_atom_site_aniso_U_12
Br1 0.03298(13) 0.04453(14) 0.02145(13) 0.00766(8) -0.00059(8) 0.00082(8)
N1 0.0195(7) 0.0161(6) 0.0172(7) -0.0001(5) 0.0083(5) -0.0012(5)
N2 0.0554(11) 0.0297(8) 0.0226(8) -0.0021(7) 0.0192(7) -0.0198(8)
C17 0.0183(8) 0.0142(7) 0.0177(8) -0.0020(6) 0.0082(6) -0.0004(6)
C4 0.0215(8) 0.0167(7) 0.0181(8) -0.0015(6) 0.0056(6) -0.0022(6)
C7 0.0199(8) 0.0154(7) 0.0181(8) -0.0009(6) 0.0091(6) -0.0003(6)
C5 0.0182(8) 0.0168(7) 0.0170(8) -0.0014(6) 0.0072(6) 0.0014(6)
C6 0.0178(8) 0.0184(7) 0.0203(8) -0.0018(6) 0.0074(6) -0.0022(6)
C16 0.0203(8) 0.0161(7) 0.0192(8) 0.0018(6) 0.0091(6) -0.0002(6)
C10 0.0269(9) 0.0169(8) 0.0210(9) -0.0011(6) 0.0104(7) -0.0029(6)
C8 0.0218(8) 0.0177(7) 0.0214(9) -0.0008(6) 0.0110(7) -0.0037(6)
C2 0.0271(9) 0.0324(9) 0.0187(9) 0.0022(7) 0.0086(7) -0.0019(7)
C3 0.0179(8) 0.0318(9) 0.0221(9) 0.0015(7) 0.0060(7) -0.0008(7)
C1 0.0268(9) 0.0249(8) 0.0167(8) 0.0007(7) 0.0011(7) -0.0027(7)
C9 0.0231(8) 0.0176(7) 0.0215(9) -0.0011(6) 0.0101(7) -0.0037(6)
C18 0.0212(8) 0.0264(9) 0.0212(9) 0.0003(7) 0.0086(7) -0.0032(7)
C12 0.0374(10) 0.0264(9) 0.0194(9) 0.0036(7) 0.0063(7) -0.0056(8)
C11 0.0264(9) 0.0240(8) 0.0243(9) 0.0014(7) 0.0090(7) -0.0045(7)
C19 0.0177(8) 0.0327(9) 0.0259(9) 0.0003(7) 0.0031(7) -0.0019(7)
C20 0.0314(9) 0.0211(8) 0.0241(9) 0.0046(7) 0.0086(7) -0.0041(7)
C15 0.0288(9) 0.0241(8) 0.0218(9) -0.0002(7) 0.0085(7) -0.0052(7)
C26 0.0391(10) 0.0265(9) 0.0227(9) 0.0009(7) 0.0156(8) -0.0114(8)
C13 0.0398(10) 0.0211(8) 0.0217(9) -0.0004(7) 0.0153(8) -0.0096(7)
C14 0.0303(9) 0.0269(9) 0.0280(10) -0.0023(7) 0.0135(7) -0.0109(7)
C27 0.0375(11) 0.0300(10) 0.0263(10) 0.0020(8) 0.0086(8) -0.0033(8)
C21 0.0354(10) 0.0303(10) 0.0281(10) 0.0047(8) 0.0132(8) -0.0043(8)
C25 0.0333(10) 0.0254(9) 0.0304(10) 0.0019(8) 0.0127(8) -0.0040(7)
C24 0.0406(11) 0.0232(9) 0.0313(10) 0.0021(8) 0.0041(8) -0.0026(8)
C31 0.0518(13) 0.0282(10) 0.0331(11) 0.0047(8) 0.0155(9) 0.0002(9)
C28 0.0421(11) 0.0310(10) 0.0351(11) -0.0064(8) 0.0138(9) -0.0057(8)
C29 0.0428(12) 0.0466(12) 0.0250(10) -0.0074(9) 0.0112(9) -0.0130(9)
C22 0.0310(10) 0.0425(11) 0.0349(11) 0.0130(9) 0.0102(8) -0.0094(8)
C23 0.0343(11) 0.0318(10) 0.0396(11) 0.0113(9) -0.0004(9) -0.0130(8)
C30 0.0491(13) 0.0477(12) 0.0278(11) 0.0100(9) 0.0053(9) -0.0019(10)

loop_
_atom_type_symbol
_atom_type_description
_atom_type_scat_dispersion_real
_atom_type_scat_dispersion_imag
_atom_type_scat_source
C C 0.0181 0.0091 'International Tables Vol C Tables 4.2.6.8 and 6.1.1.4'
H H 0.0000 0.0000 'International Tables Vol C Tables 4.2.6.8 and 6.1.1.4'
Br Br -0.6763 1.2805 'International Tables Vol C Tables 4.2.6.8 and 6.1.1.4'
N N 0.0311 0.0180 'International Tables Vol C Tables 4.2.6.8 and 6.1.1.4'

loop_
_geom_angle_atom_site_label_1
_geom_angle_atom_site_label_2
_geom_angle_atom_site_label_3
_geom_angle
_geom_angle_site_symmetry_1
_geom_angle_site_symmetry_3
_geom_angle_publ_flag
C17 N1 C7 117.88(14) . . ?
C20 N2 C26 120.63(14) . . ?
C20 N2 C13 121.86(15) . . ?
C13 N2 C26 117.51(14) . . ?
N1 C17 C17 116.29(18) . 3_566 ?
N1 C17 C16 123.06(15) . . ?
C16 C17 C17 120.65(17) . 3_566 ?
C3 C4 C5 120.11(15) . . ?
C18 C4 C5 121.59(14) . . ?
C18 C4 C3 118.24(16) . . ?
N1 C7 C6 122.50(14) . . ?
N1 C7 C8 117.07(14) . . ?
C6 C7 C8 120.41(15) . . ?
C6 C5 C4 122.40(15) . . ?
C16 C5 C4 119.95(14) . . ?
C16 C5 C6 117.63(15) . . ?
C7 C6 C5 119.52(15) . . ?
C7 C6 H6 120.2 . . ?
C5 C6 H6 120.2 . . ?
C17 C16 C5 119.41(14) . . ?
C17 C16 H16 120.3 . . ?
C5 C16 H16 120.3 . . ?
C11 C10 C9 118.87(15) . . ?
C11 C10 C15 117.76(15) . . ?
C15 C10 C9 123.32(16) . . ?
C7 C8 H8 118.7 . . ?
C9 C8 C7 122.65(15) . . ?
C9 C8 H8 118.7 . . ?
C3 C2 H2 120.7 . . ?
C1 C2 H2 120.7 . . ?
C1 C2 C3 118.68(16) . . ?
C4 C3 H3 119.3 . . ?
C2 C3 C4 121.48(16) . . ?
C2 C3 H3 119.3 . . ?
C2 C1 Br1 119.47(13) . . ?
C2 C1 C19 121.34(16) . . ?
C19 C1 Br1 119.18(13) . . ?
C10 C9 H9 116.0 . . ?
C8 C9 C10 127.92(16) . . ?
C8 C9 H9 116.0 . . ?
C4 C18 H18 119.6 . . ?
C19 C18 C4 120.82(15) . . ?
C19 C18 H18 119.6 . . ?
C11 C12 H12 120.0 . . ?
C11 C12 C13 119.91(17) . . ?
C13 C12 H12 120.0 . . ?
C10 C11 H11 119.1 . . ?
C12 C11 C10 121.77(17) . . ?
C12 C11 H11 119.1 . . ?
C1 C19 H19 120.3 . . ?
C18 C19 C1 119.38(16) . . ?
C18 C19 H19 120.3 . . ?
C21 C20 N2 120.20(17) . . ?
C25 C20 N2 120.81(15) . . ?
C25 C20 C21 118.98(17) . . ?
C10 C15 H15 119.6 . . ?
C14 C15 C10 120.85(17) . . ?
C14 C15 H15 119.6 . . ?
C27 C26 N2 118.92(18) . . ?
C31 C26 N2 121.30(18) . . ?
C31 C26 C27 119.77(18) . . ?
C12 C13 N2 119.42(17) . . ?
C12 C13 C14 119.10(15) . . ?
C14 C13 N2 121.45(17) . . ?
C15 C14 C13 120.60(17) . . ?
C15 C14 H14 119.7 . . ?
C13 C14 H14 119.7 . . ?
C26 C27 H27 120.0 . . ?
C28 C27 C26 120.02(19) . . ?
C28 C27 H27 120.0 . . ?
C20 C21 H21 120.1 . . ?
C22 C21 C20 119.80(18) . . ?
C22 C21 H21 120.1 . . ?
C20 C25 H25 119.8 . . ?
C24 C25 C20 120.37(17) . . ?
C24 C25 H25 119.8 . . ?
C25 C24 H24 119.7 . . ?
C25 C24 C23 120.54(19) . . ?
C23 C24 H24 119.7 . . ?
C26 C31 H31 120.0 . . ?
C26 C31 C30 120.0(2) . . ?
C30 C31 H31 120.0 . . ?
C27 C28 H28 119.8 . . ?
C29 C28 C27 120.34(19) . . ?
C29 C28 H28 119.8 . . ?
C28 C29 H29 120.0 . . ?
C28 C29 C30 119.94(19) . . ?
C30 C29 H29 120.0 . . ?
C21 C22 H22 119.5 . . ?
C23 C22 C21 120.93(18) . . ?
C23 C22 H22 119.5 . . ?
C24 C23 H23 120.3 . . ?
C22 C23 C24 119.37(18) . . ?
C22 C23 H23 120.3 . . ?
C31 C30 C29 119.9(2) . . ?
C31 C30 H30 120.0 . . ?
C29 C30 H30 120.0 . . ?

loop_
_geom_bond_atom_site_label_1
_geom_bond_atom_site_label_2
_geom_bond_distance
_geom_bond_site_symmetry_2
_geom_bond_publ_flag
Br1 C1 1.8964(17) . ?
N1 C17 1.341(2) . ?
N1 C7 1.348(2) . ?
N2 C20 1.405(2) . ?
N2 C26 1.431(2) . ?
N2 C13 1.419(2) . ?
C17 C17 1.493(3) 3_566 ?
C17 C16 1.391(2) . ?
C4 C5 1.482(2) . ?
C4 C3 1.398(2) . ?
C4 C18 1.392(2) . ?
C7 C6 1.394(2) . ?
C7 C8 1.475(2) . ?
C5 C6 1.397(2) . ?
C5 C16 1.394(2) . ?
C6 H6 0.9500 . ?
C16 H16 0.9500 . ?
C10 C9 1.466(2) . ?
C10 C11 1.393(3) . ?
C10 C15 1.402(2) . ?
C8 H8 0.9500 . ?
C8 C9 1.335(2) . ?
C2 H2 0.9500 . ?
C2 C3 1.384(3) . ?
C2 C1 1.377(3) . ?
C3 H3 0.9500 . ?
C1 C19 1.385(2) . ?
C9 H9 0.9500 . ?
C18 H18 0.9500 . ?
C18 C19 1.383(3) . ?
C12 H12 0.9500 . ?
C12 C11 1.385(2) . ?
C12 C13 1.391(3) . ?
C11 H11 0.9500 . ?
C19 H19 0.9500 . ?
C20 C21 1.398(2) . ?
C20 C25 1.395(3) . ?
C15 H15 0.9500 . ?
C15 C14 1.382(2) . ?
C26 C27 1.388(3) . ?
C26 C31 1.380(3) . ?
C13 C14 1.397(3) . ?
C14 H14 0.9500 . ?
C27 H27 0.9500 . ?
C27 C28 1.384(3) . ?
C21 H21 0.9500 . ?
C21 C22 1.389(3) . ?
C25 H25 0.9500 . ?
C25 C24 1.382(3) . ?
C24 H24 0.9500 . ?
C24 C23 1.387(3) . ?
C31 H31 0.9500 . ?
C31 C30 1.388(3) . ?
C28 H28 0.9500 . ?
C28 C29 1.371(3) . ?
C29 H29 0.9500 . ?
C29 C30 1.389(3) . ?
C22 H22 0.9500 . ?
C22 C23 1.377(3) . ?
C23 H23 0.9500 . ?
C30 H30 0.9500 . ?

loop_
_geom_torsion_atom_site_label_1
_geom_torsion_atom_site_label_2
_geom_torsion_atom_site_label_3
_geom_torsion_atom_site_label_4
_geom_torsion
_geom_torsion_site_symmetry_1
_geom_torsion_site_symmetry_2
_geom_torsion_site_symmetry_3
_geom_torsion_site_symmetry_4
_geom_torsion_publ_flag
Br1 C1 C19 C18 177.21(14) . . . . ?
N1 C17 C16 C5 1.0(2) . . . . ?
N1 C7 C6 C5 0.5(2) . . . . ?
N1 C7 C8 C9 3.5(2) . . . . ?
N2 C20 C21 C22 179.33(19) . . . . ?
N2 C20 C25 C24 179.94(18) . . . . ?
N2 C26 C27 C28 178.82(17) . . . . ?
N2 C26 C31 C30 -178.87(18) . . . . ?
N2 C13 C14 C15 -177.24(17) . . . . ?
C17 N1 C7 C6 -0.5(2) . . . . ?
C17 N1 C7 C8 177.87(14) . . . . ?
C17 C17 C16 C5 -179.83(16) 3_566 . . . ?
C4 C5 C6 C7 178.66(14) . . . . ?
C4 C5 C16 C17 -179.38(14) . . . . ?
C4 C18 C19 C1 -0.6(3) . . . . ?
C7 N1 C17 C17 -179.47(15) . . . 3_566 ?
C7 N1 C17 C16 -0.2(2) . . . . ?
C7 C8 C9 C10 -171.30(15) . . . . ?
C5 C4 C3 C2 174.97(16) . . . . ?
C5 C4 C18 C19 -174.81(16) . . . . ?
C6 C7 C8 C9 -178.15(15) . . . . ?
C6 C5 C16 C17 -0.9(2) . . . . ?
C16 C5 C6 C7 0.3(2) . . . . ?
C10 C15 C14 C13 -0.4(3) . . . . ?
C8 C7 C6 C5 -177.84(14) . . . . ?
C2 C1 C19 C18 -1.5(3) . . . . ?
C3 C4 C5 C6 146.36(16) . . . . ?
C3 C4 C5 C16 -35.3(2) . . . . ?
C3 C4 C18 C19 2.4(3) . . . . ?
C3 C2 C1 Br1 -177.08(14) . . . . ?
C3 C2 C1 C19 1.7(3) . . . . ?
C1 C2 C3 C4 0.3(3) . . . . ?
C9 C10 C11 C12 -176.94(16) . . . . ?
C9 C10 C15 C14 177.13(16) . . . . ?
C18 C4 C5 C6 -36.5(2) . . . . ?
C18 C4 C5 C16 141.90(16) . . . . ?
C18 C4 C3 C2 -2.3(3) . . . . ?
C12 C13 C14 C15 0.8(3) . . . . ?
C11 C10 C9 C8 179.06(16) . . . . ?
C11 C10 C15 C14 -0.2(3) . . . . ?
C11 C12 C13 N2 177.59(16) . . . . ?
C11 C12 C13 C14 -0.5(3) . . . . ?
C20 N2 C26 C27 115.7(2) . . . . ?
C20 N2 C26 C31 -64.8(3) . . . . ?
C20 N2 C13 C12 135.9(2) . . . . ?
C20 N2 C13 C14 -46.0(3) . . . . ?
C20 C21 C22 C23 0.7(3) . . . . ?
C20 C25 C24 C23 0.8(3) . . . . ?
C15 C10 C9 C8 1.7(3) . . . . ?
C15 C10 C11 C12 0.5(3) . . . . ?
C26 N2 C20 C21 -23.8(3) . . . . ?
C26 N2 C20 C25 155.86(19) . . . . ?
C26 N2 C13 C12 -44.8(3) . . . . ?
C26 N2 C13 C14 133.26(19) . . . . ?
C26 C27 C28 C29 -0.1(3) . . . . ?
C26 C31 C30 C29 0.2(3) . . . . ?
C13 N2 C20 C21 155.53(19) . . . . ?
C13 N2 C20 C25 -24.8(3) . . . . ?
C13 N2 C26 C27 -63.6(2) . . . . ?
C13 N2 C26 C31 115.9(2) . . . . ?
C13 C12 C11 C10 -0.2(3) . . . . ?
C27 C26 C31 C30 0.6(3) . . . . ?
C27 C28 C29 C30 0.8(3) . . . . ?
C21 C20 C25 C24 -0.4(3) . . . . ?
C21 C22 C23 C24 -0.3(3) . . . . ?
C25 C20 C21 C22 -0.3(3) . . . . ?
C25 C24 C23 C22 -0.4(3) . . . . ?
C31 C26 C27 C28 -0.6(3) . . . . ?
C28 C29 C30 C31 -0.9(3) . . . . ?
